data_7106366
loop_
_publ_author_name
'Hayato Tsurugi'
'Haruki Nagae'
'Kazushi Mashima'

_publ_section_title
;
 First isolation of fully delocalized mixed-valent imido-bridged [Ti2]7+
 complexes by one-electron reduction of [(C5R5)TiCl]2(m-NAr)2
;
_journal_name_full Chem.Commun.
_journal_page_first 5620
_journal_paper_doi 10.1039/c1cc10757g
_journal_volume 47
_journal_year 2011
_chemical_formula_moiety 'C26 H16 Cl2 F12 N2 Ti2, C6H6'
_chemical_formula_sum 'C32 H22 Cl2 F12 N2 Ti2'
_chemical_formula_weight 829.22
_chemical_name_common 4a
_chemical_name_systematic
;
?
;
_space_group_IT_number 15
_symmetry_cell_setting monoclinic
_symmetry_Int_Tables_number 15
_symmetry_space_group_name_Hall '-C 2yc'
_symmetry_space_group_name_H-M 'C 1 2/c 1'
_atom_sites_solution_hydrogens geom
_atom_sites_solution_primary direct
_atom_sites_solution_secondary difmap
_audit_creation_method SHELXL-97
_cell_angle_alpha 90.00
_cell_angle_beta 98.757(16)
_cell_angle_gamma 90.00
_cell_formula_units_Z 4
_cell_length_a 15.882(6)
_cell_length_b 8.044(3)
_cell_length_c 26.068(8)
_cell_measurement_reflns_used 1499
_cell_measurement_temperature 113(2)
_cell_measurement_theta_max 27.32
_cell_measurement_theta_min 3.01
_cell_volume 3291(2)
_computing_cell_refinement CrystalClear
_computing_data_collection 'CrystalClear (Rigaku Inc., 2007)'
_computing_data_reduction CrystalClear
_computing_molecular_graphics 'CrystalStructure 4.0'
_computing_publication_material 'CrystalStructure 4.0 (Rigaku, 2010)'
_computing_structure_refinement 'SHELXL97 (Sheldrick, 2008)'
_computing_structure_solution 'SIR92 (Altomare, et al., 1994)'
_diffrn_ambient_temperature 113(2)
_diffrn_detector_area_resol_mean 7.314
_diffrn_measured_fraction_theta_full 0.968
_diffrn_measured_fraction_theta_max 0.968
_diffrn_measurement_device_type 'Rigaku Mercury70'
_diffrn_measurement_method \w
_diffrn_radiation_monochromator graphite
_diffrn_radiation_source 'fine-focus sealed tube'
_diffrn_radiation_type MoK\a
_diffrn_radiation_wavelength 0.71075
_diffrn_reflns_av_R_equivalents 0.1325
_diffrn_reflns_av_sigmaI/netI 0.1592
_diffrn_reflns_limit_h_max 20
_diffrn_reflns_limit_h_min -20
_diffrn_reflns_limit_k_max 10
_diffrn_reflns_limit_k_min -10
_diffrn_reflns_limit_l_max 33
_diffrn_reflns_limit_l_min -33
_diffrn_reflns_number 12742
_diffrn_reflns_theta_full 27.26
_diffrn_reflns_theta_max 27.26
_diffrn_reflns_theta_min 3.01
_exptl_absorpt_coefficient_mu 0.743
_exptl_absorpt_correction_T_max 0.9294
_exptl_absorpt_correction_T_min 0.8078
_exptl_absorpt_correction_type multi-scan
_exptl_absorpt_process_details 'REQAB (Rigaku, 1998)'
_exptl_crystal_colour orange
_exptl_crystal_density_diffrn 1.673
_exptl_crystal_density_method 'not measured'
_exptl_crystal_description platelet
_exptl_crystal_F_000 1656
_exptl_crystal_size_max 0.30
_exptl_crystal_size_mid 0.20
_exptl_crystal_size_min 0.10
_refine_diff_density_max 1.075
_refine_diff_density_min -1.347
_refine_diff_density_rms 0.243
_refine_ls_extinction_method none
_refine_ls_goodness_of_fit_ref 0.995
_refine_ls_hydrogen_treatment constr
_refine_ls_matrix_type full
_refine_ls_number_parameters 227
_refine_ls_number_reflns 3583
_refine_ls_number_restraints 0
_refine_ls_restrained_S_all 0.995
_refine_ls_R_factor_all 0.2064
_refine_ls_R_factor_gt 0.1118
_refine_ls_shift/su_max 0.000
_refine_ls_shift/su_mean 0.000
_refine_ls_structure_factor_coef Fsqd
_refine_ls_weighting_details 'calc w=1/[\s^2^(Fo^2^)+(0.1990P)^2^+0.0000P] where P=(Fo^2^+2Fc^2^)/3'
_refine_ls_weighting_scheme calc
_refine_ls_wR_factor_gt 0.2845
_refine_ls_wR_factor_ref 0.3652
_reflns_number_gt 1537
_reflns_number_total 3583
_reflns_threshold_expression >2sigma(I)
_cod_data_source_file c1cc10757g.txt
_cod_data_source_block 4a
_cod_original_cell_volume 3291.8(19)
_cod_database_code 7106366

loop_
_symmetry_equiv_pos_as_xyz
'x, y, z'
'-x, y, -z+1/2'
'x+1/2, y+1/2, z'
'-x+1/2, y+1/2, -z+1/2'
'-x, -y, -z'
'x, -y, z-1/2'
'-x+1/2, -y+1/2, -z'
'x+1/2, -y+1/2, z-1/2'

loop_
_atom_site_label
_atom_site_type_symbol
_atom_site_fract_x
_atom_site_fract_y
_atom_site_fract_z
_atom_site_U_iso_or_equiv
_atom_site_adp_type
_atom_site_occupancy
_atom_site_symmetry_multiplicity
_atom_site_calc_flag
_atom_site_refinement_flags
_atom_site_disorder_assembly
_atom_site_disorder_group
Ti1 Ti 0.56759(9) -0.0523(2) -0.02637(6) 0.0366(5) Uani 1 1 d . . .
Cl1 Cl 0.60901(15) -0.3219(3) -0.00339(9) 0.0493(7) Uani 1 1 d . . .
F1 F 0.8672(4) -0.0578(8) 0.1240(2) 0.0712(19) Uani 1 1 d . . .
F2 F 0.8017(4) -0.1282(9) 0.1863(3) 0.082(2) Uani 1 1 d . . .
F3 F 0.8812(3) 0.0873(7) 0.1940(2) 0.0587(16) Uani 1 1 d . . .
F4 F 0.6397(4) 0.6469(7) 0.1266(2) 0.0624(16) Uani 1 1 d . . .
F5 F 0.7027(4) 0.5680(7) 0.2009(2) 0.0648(17) Uani 1 1 d . . .
F6 F 0.5690(4) 0.5256(7) 0.1794(2) 0.0627(17) Uani 1 1 d . . .
N1 N 0.5562(4) 0.0575(9) 0.0376(3) 0.0378(17) Uani 1 1 d . . .
C1 C 0.6163(5) 0.1302(11) 0.0779(3) 0.0323(19) Uani 1 1 d . . .
C2 C 0.6887(5) 0.0412(10) 0.0982(3) 0.0352(19) Uani 1 1 d . . .
H1 H 0.6985 -0.0652 0.0845 0.042 Uiso 1 1 calc R . .
C3 C 0.7479(5) 0.1082(11) 0.1392(3) 0.038(2) Uani 1 1 d . . .
C4 C 0.7354(5) 0.2653(11) 0.1590(3) 0.039(2) Uani 1 1 d . . .
H2 H 0.7758 0.3104 0.1860 0.047 Uiso 1 1 calc R . .
C5 C 0.6623(5) 0.3568(11) 0.1386(3) 0.0360(19) Uani 1 1 d . . .
C6 C 0.6022(5) 0.2894(10) 0.0987(3) 0.037(2) Uani 1 1 d . . .
H3 H 0.5522 0.3503 0.0857 0.044 Uiso 1 1 calc R . .
C7 C 0.8252(6) 0.0054(11) 0.1611(3) 0.039(2) Uani 1 1 d . . .
C8 C 0.6443(6) 0.5225(11) 0.1614(3) 0.037(2) Uani 1 1 d . . .
C9 C 0.6909(6) 0.0842(11) -0.0427(4) 0.044(2) Uani 1 1 d . . .
H4 H 0.7379 0.0960 -0.0157 0.053 Uiso 1 1 calc R . .
C10 C 0.6234(6) 0.1950(12) -0.0540(3) 0.048(2) Uani 1 1 d . . .
H5 H 0.6164 0.2956 -0.0360 0.058 Uiso 1 1 calc R . .
C11 C 0.5660(6) 0.1313(12) -0.0976(3) 0.047(2) Uani 1 1 d . . .
H6 H 0.5143 0.1809 -0.1136 0.056 Uiso 1 1 calc R . .
C12 C 0.6021(6) -0.0213(12) -0.1121(4) 0.048(2) Uani 1 1 d . . .
H7 H 0.5786 -0.0918 -0.1398 0.057 Uiso 1 1 calc R . .
C13 C 0.6777(6) -0.0488(12) -0.0783(4) 0.049(2) Uani 1 1 d . . .
H8 H 0.7143 -0.1418 -0.0792 0.058 Uiso 1 1 calc R . .
C14 C 0.5000 -0.1397(18) 0.2500 0.049(3) Uani 1 2 d S . .
H9 H 0.5000 -0.2578 0.2500 0.058 Uiso 1 2 calc SR . .
C15 C 0.5686(6) -0.0559(13) 0.2375(4) 0.052(3) Uani 1 1 d . . .
H10 H 0.6160 -0.1159 0.2287 0.062 Uiso 1 1 calc R . .
C16 C 0.5697(6) 0.1164(12) 0.2375(3) 0.044(2) Uani 1 1 d . . .
H11 H 0.6175 0.1754 0.2290 0.053 Uiso 1 1 calc R . .
C17 C 0.5000 0.2007(15) 0.2500 0.049(3) Uani 1 2 d S . .
H12 H 0.5000 0.3188 0.2500 0.059 Uiso 1 2 calc SR . .

loop_
_atom_site_aniso_label
_atom_site_aniso_U_11
_atom_site_aniso_U_22
_atom_site_aniso_U_33
_atom_site_aniso_U_23
_atom_site_aniso_U_13
_atom_site_aniso_U_12
Ti1 0.0327(9) 0.0436(11) 0.0333(9) -0.0017(7) 0.0046(7) -0.0007(7)
Cl1 0.0565(15) 0.0405(13) 0.0514(14) 0.0034(11) 0.0101(11) 0.0074(11)
F1 0.054(4) 0.090(5) 0.066(4) -0.023(3) -0.002(3) 0.032(3)
F2 0.054(4) 0.077(4) 0.109(5) 0.043(4) -0.005(4) -0.004(3)
F3 0.034(3) 0.064(4) 0.070(4) -0.011(3) -0.019(3) 0.009(3)
F4 0.087(4) 0.047(3) 0.057(3) 0.004(3) 0.023(3) 0.018(3)
F5 0.066(4) 0.056(4) 0.064(4) -0.018(3) -0.018(3) 0.009(3)
F6 0.059(4) 0.053(3) 0.085(4) -0.020(3) 0.041(3) -0.011(3)
N1 0.035(4) 0.049(5) 0.028(4) 0.007(3) -0.001(3) 0.002(3)
C1 0.027(4) 0.040(5) 0.030(4) -0.003(4) 0.004(3) -0.002(4)
C2 0.035(5) 0.036(5) 0.033(5) 0.000(4) -0.005(4) -0.010(4)
C3 0.036(5) 0.041(5) 0.038(5) 0.004(4) 0.004(4) -0.002(4)
C4 0.035(5) 0.042(5) 0.037(5) 0.001(4) -0.004(4) 0.002(4)
C5 0.037(5) 0.037(5) 0.035(5) 0.000(4) 0.008(4) -0.001(4)
C6 0.033(4) 0.040(5) 0.039(5) 0.007(4) 0.012(4) 0.008(4)
C7 0.035(5) 0.041(5) 0.037(5) 0.005(4) -0.013(4) 0.001(4)
C8 0.041(5) 0.040(5) 0.029(5) -0.009(4) 0.003(4) -0.008(4)
C9 0.035(5) 0.051(6) 0.048(6) 0.002(4) 0.011(4) -0.001(4)
C10 0.060(6) 0.050(6) 0.039(5) -0.006(4) 0.020(4) -0.005(5)
C11 0.042(5) 0.056(6) 0.042(5) 0.013(5) 0.008(4) 0.002(5)
C12 0.044(6) 0.058(6) 0.041(5) 0.001(5) 0.006(5) -0.012(5)
C13 0.048(6) 0.057(6) 0.045(6) 0.002(5) 0.020(5) 0.003(5)
C14 0.042(8) 0.049(8) 0.052(8) 0.000 -0.003(6) 0.000
C15 0.044(6) 0.072(7) 0.040(5) -0.002(5) 0.006(4) 0.018(5)
C16 0.044(5) 0.049(6) 0.039(5) 0.001(4) 0.005(4) -0.005(4)
C17 0.073(10) 0.025(7) 0.046(8) 0.000 0.001(7) 0.000

loop_
_atom_type_symbol
_atom_type_description
_atom_type_scat_dispersion_real
_atom_type_scat_dispersion_imag
_atom_type_scat_source
C C 0.0033 0.0016 'International Tables Vol C Tables 4.2.6.8 and 6.1.1.4'
H H 0.0000 0.0000 'International Tables Vol C Tables 4.2.6.8 and 6.1.1.4'
Cl Cl 0.1484 0.1585 'International Tables Vol C Tables 4.2.6.8 and 6.1.1.4'
F F 0.0171 0.0103 'International Tables Vol C Tables 4.2.6.8 and 6.1.1.4'
N N 0.0061 0.0033 'International Tables Vol C Tables 4.2.6.8 and 6.1.1.4'
Ti Ti 0.2776 0.4457 'International Tables Vol C Tables 4.2.6.8 and 6.1.1.4'

loop_
_geom_angle_atom_site_label_1
_geom_angle_atom_site_label_2
_geom_angle_atom_site_label_3
_geom_angle
_geom_angle_site_symmetry_1
_geom_angle_site_symmetry_3
_geom_angle_publ_flag
N1 Ti1 N1 85.0(3) . 5_655 ?
N1 Ti1 Cl1 105.5(2) . . ?
N1 Ti1 Cl1 105.1(2) 5_655 . ?
N1 Ti1 C10 88.1(3) . . ?
N1 Ti1 C10 113.2(3) 5_655 . ?
Cl1 Ti1 C10 140.4(3) . . ?
N1 Ti1 C9 97.7(3) . . ?
N1 Ti1 C9 146.9(3) 5_655 . ?
Cl1 Ti1 C9 105.9(2) . . ?
C10 Ti1 C9 34.6(3) . . ?
N1 Ti1 C13 131.8(3) . . ?
N1 Ti1 C13 137.0(3) 5_655 . ?
Cl1 Ti1 C13 87.4(3) . . ?
C10 Ti1 C13 57.7(3) . . ?
C9 Ti1 C13 34.9(3) . . ?
N1 Ti1 C11 113.7(3) . . ?
N1 Ti1 C11 90.3(3) 5_655 . ?
Cl1 Ti1 C11 139.0(2) . . ?
C10 Ti1 C11 35.6(3) . . ?
C9 Ti1 C11 58.3(3) . . ?
C13 Ti1 C11 57.7(3) . . ?
N1 Ti1 C12 145.9(3) . . ?
N1 Ti1 C12 103.4(3) 5_655 . ?
Cl1 Ti1 C12 104.0(3) . . ?
C10 Ti1 C12 58.1(3) . . ?
C9 Ti1 C12 57.6(3) . . ?
C13 Ti1 C12 34.0(3) . . ?
C11 Ti1 C12 34.9(3) . . ?
N1 Ti1 Ti1 42.8(2) . 5_655 ?
N1 Ti1 Ti1 42.2(2) 5_655 5_655 ?
Cl1 Ti1 Ti1 110.92(10) . 5_655 ?
C10 Ti1 Ti1 104.3(2) . 5_655 ?
C9 Ti1 Ti1 131.5(2) . 5_655 ?
C13 Ti1 Ti1 161.6(3) . 5_655 ?
C11 Ti1 Ti1 106.0(2) . 5_655 ?
C12 Ti1 Ti1 135.8(3) . 5_655 ?
C1 N1 Ti1 133.2(5) . . ?
C1 N1 Ti1 131.7(5) . 5_655 ?
Ti1 N1 Ti1 95.0(3) . 5_655 ?
C2 C1 C6 119.3(7) . . ?
C2 C1 N1 119.3(7) . . ?
C6 C1 N1 121.4(7) . . ?
C1 C2 C3 120.5(8) . . ?
C1 C2 H1 119.8 . . ?
C3 C2 H1 119.8 . . ?
C4 C3 C2 120.6(8) . . ?
C4 C3 C7 120.6(8) . . ?
C2 C3 C7 118.9(8) . . ?
C3 C4 C5 119.4(8) . . ?
C3 C4 H2 120.3 . . ?
C5 C4 H2 120.3 . . ?
C4 C5 C6 120.3(8) . . ?
C4 C5 C8 120.7(8) . . ?
C6 C5 C8 118.9(7) . . ?
C5 C6 C1 120.0(7) . . ?
C5 C6 H3 120.0 . . ?
C1 C6 H3 120.0 . . ?
F3 C7 F2 107.0(7) . . ?
F3 C7 F1 107.2(7) . . ?
F2 C7 F1 104.7(8) . . ?
F3 C7 C3 113.6(7) . . ?
F2 C7 C3 110.6(7) . . ?
F1 C7 C3 113.2(7) . . ?
F5 C8 F4 106.2(7) . . ?
F5 C8 F6 106.0(7) . . ?
F4 C8 F6 105.1(7) . . ?
F5 C8 C5 113.4(7) . . ?
F4 C8 C5 112.8(7) . . ?
F6 C8 C5 112.6(7) . . ?
C10 C9 C13 108.3(9) . . ?
C10 C9 Ti1 72.5(5) . . ?
C13 C9 Ti1 73.7(5) . . ?
C10 C9 H4 125.9 . . ?
C13 C9 H4 125.9 . . ?
Ti1 C9 H4 119.8 . . ?
C9 C10 C11 108.3(8) . . ?
C9 C10 Ti1 72.9(5) . . ?
C11 C10 Ti1 73.5(5) . . ?
C9 C10 H5 125.8 . . ?
C11 C10 H5 125.8 . . ?
Ti1 C10 H5 119.7 . . ?
C12 C11 C10 106.4(8) . . ?
C12 C11 Ti1 73.4(5) . . ?
C10 C11 Ti1 70.9(5) . . ?
C12 C11 H6 126.8 . . ?
C10 C11 H6 126.8 . . ?
Ti1 C11 H6 120.7 . . ?
C13 C12 C11 108.1(9) . . ?
C13 C12 Ti1 72.1(5) . . ?
C11 C12 Ti1 71.7(5) . . ?
C13 C12 H7 125.9 . . ?
C11 C12 H7 125.9 . . ?
Ti1 C12 H7 122.0 . . ?
C12 C13 C9 108.8(9) . . ?
C12 C13 Ti1 73.9(5) . . ?
C9 C13 Ti1 71.5(5) . . ?
C12 C13 H8 125.6 . . ?
C9 C13 H8 125.6 . . ?
Ti1 C13 H8 120.8 . . ?
C15 C14 C15 120.7(14) . 2_655 ?
C15 C14 H9 119.6 . . ?
C15 C14 H9 119.6 2_655 . ?
C14 C15 C16 120.3(10) . . ?
C14 C15 H10 119.9 . . ?
C16 C15 H10 119.9 . . ?
C17 C16 C15 118.8(9) . . ?
C17 C16 H11 120.6 . . ?
C15 C16 H11 120.6 . . ?
C16 C17 C16 121.1(12) . 2_655 ?
C16 C17 H12 119.4 . . ?
C16 C17 H12 119.4 2_655 . ?

loop_
_geom_bond_atom_site_label_1
_geom_bond_atom_site_label_2
_geom_bond_distance
_geom_bond_site_symmetry_2
_geom_bond_publ_flag
Ti1 N1 1.920(7) . ?
Ti1 N1 1.944(7) 5_655 ?
Ti1 Cl1 2.318(3) . ?
Ti1 C10 2.337(9) . ?
Ti1 C9 2.341(9) . ?
Ti1 C13 2.369(9) . ?
Ti1 C11 2.370(9) . ?
Ti1 C12 2.392(9) . ?
Ti1 Ti1 2.847(3) 5_655 ?
F1 C7 1.353(11) . ?
F2 C7 1.343(10) . ?
F3 C7 1.315(10) . ?
F4 C8 1.345(10) . ?
F5 C8 1.328(10) . ?
F6 C8 1.351(10) . ?
N1 C1 1.433(10) . ?
N1 Ti1 1.944(7) 5_655 ?
C1 C2 1.388(11) . ?
C1 C6 1.422(11) . ?
C2 C3 1.419(11) . ?
C2 H1 0.9500 . ?
C3 C4 1.391(12) . ?
C3 C7 1.517(12) . ?
C4 C5 1.409(12) . ?
C4 H2 0.9500 . ?
C5 C6 1.409(12) . ?
C5 C8 1.504(12) . ?
C6 H3 0.9500 . ?
C9 C10 1.391(13) . ?
C9 C13 1.412(13) . ?
C9 H4 0.9500 . ?
C10 C11 1.439(13) . ?
C10 H5 0.9500 . ?
C11 C12 1.430(13) . ?
C11 H6 0.9500 . ?
C12 C13 1.394(14) . ?
C12 H7 0.9500 . ?
C13 H8 0.9500 . ?
C14 C15 1.363(12) . ?
C14 C15 1.363(12) 2_655 ?
C14 H9 0.9500 . ?
C15 C16 1.387(13) . ?
C15 H10 0.9500 . ?
C16 C17 1.379(11) . ?
C16 H11 0.9500 . ?
C17 C16 1.379(11) 2_655 ?
C17 H12 0.9500 . ?

loop_
_geom_torsion_atom_site_label_1
_geom_torsion_atom_site_label_2
_geom_torsion_atom_site_label_3
_geom_torsion_atom_site_label_4
_geom_torsion
_geom_torsion_site_symmetry_1
_geom_torsion_site_symmetry_2
_geom_torsion_site_symmetry_3
_geom_torsion_site_symmetry_4
_geom_torsion_publ_flag
N1 Ti1 N1 C1 -175.6(9) 5_655 . . . ?
Cl1 Ti1 N1 C1 80.1(8) . . . . ?
C10 Ti1 N1 C1 -62.1(8) . . . . ?
C9 Ti1 N1 C1 -28.8(8) . . . . ?
C13 Ti1 N1 C1 -20.4(9) . . . . ?
C11 Ti1 N1 C1 -87.5(8) . . . . ?
C12 Ti1 N1 C1 -68.9(10) . . . . ?
Ti1 Ti1 N1 C1 -175.6(9) 5_655 . . . ?
N1 Ti1 N1 Ti1 0.0 5_655 . . 5_655 ?
Cl1 Ti1 N1 Ti1 -104.3(2) . . . 5_655 ?
C10 Ti1 N1 Ti1 113.5(3) . . . 5_655 ?
C9 Ti1 N1 Ti1 146.8(3) . . . 5_655 ?
C13 Ti1 N1 Ti1 155.2(4) . . . 5_655 ?
C11 Ti1 N1 Ti1 88.1(3) . . . 5_655 ?
C12 Ti1 N1 Ti1 106.7(6) . . . 5_655 ?
Ti1 N1 C1 C2 -48.3(11) . . . . ?
Ti1 N1 C1 C2 137.5(7) 5_655 . . . ?
Ti1 N1 C1 C6 133.8(7) . . . . ?
Ti1 N1 C1 C6 -40.3(11) 5_655 . . . ?
C6 C1 C2 C3 -0.1(12) . . . . ?
N1 C1 C2 C3 -178.0(7) . . . . ?
C1 C2 C3 C4 -1.3(12) . . . . ?
C1 C2 C3 C7 178.7(8) . . . . ?
C2 C3 C4 C5 1.2(12) . . . . ?
C7 C3 C4 C5 -178.8(8) . . . . ?
C3 C4 C5 C6 0.3(12) . . . . ?
C3 C4 C5 C8 176.3(8) . . . . ?
C4 C5 C6 C1 -1.7(12) . . . . ?
C8 C5 C6 C1 -177.8(7) . . . . ?
C2 C1 C6 C5 1.6(11) . . . . ?
N1 C1 C6 C5 179.5(7) . . . . ?
C4 C3 C7 F3 -8.5(12) . . . . ?
C2 C3 C7 F3 171.6(7) . . . . ?
C4 C3 C7 F2 111.9(10) . . . . ?
C2 C3 C7 F2 -68.1(11) . . . . ?
C4 C3 C7 F1 -131.0(8) . . . . ?
C2 C3 C7 F1 49.0(11) . . . . ?
C4 C5 C8 F5 -0.3(11) . . . . ?
C6 C5 C8 F5 175.8(7) . . . . ?
C4 C5 C8 F4 120.5(8) . . . . ?
C6 C5 C8 F4 -63.4(10) . . . . ?
C4 C5 C8 F6 -120.7(9) . . . . ?
C6 C5 C8 F6 55.4(10) . . . . ?
N1 Ti1 C9 C10 -75.1(6) . . . . ?
N1 Ti1 C9 C10 17.6(9) 5_655 . . . ?
Cl1 Ti1 C9 C10 176.3(5) . . . . ?
C13 Ti1 C9 C10 115.8(8) . . . . ?
C11 Ti1 C9 C10 38.0(5) . . . . ?
C12 Ti1 C9 C10 79.5(6) . . . . ?
Ti1 Ti1 C9 C10 -45.4(6) 5_655 . . . ?
N1 Ti1 C9 C13 169.1(6) . . . . ?
N1 Ti1 C9 C13 -98.2(7) 5_655 . . . ?
Cl1 Ti1 C9 C13 60.5(6) . . . . ?
C10 Ti1 C9 C13 -115.8(8) . . . . ?
C11 Ti1 C9 C13 -77.7(6) . . . . ?
C12 Ti1 C9 C13 -36.3(6) . . . . ?
Ti1 Ti1 C9 C13 -161.1(5) 5_655 . . . ?
C13 C9 C10 C11 0.1(10) . . . . ?
Ti1 C9 C10 C11 -65.4(6) . . . . ?
C13 C9 C10 Ti1 65.5(6) . . . . ?
N1 Ti1 C10 C9 106.6(6) . . . . ?
N1 Ti1 C10 C9 -169.7(5) 5_655 . . . ?
Cl1 Ti1 C10 C9 -5.6(7) . . . . ?
C13 Ti1 C10 C9 -37.5(5) . . . . ?
C11 Ti1 C10 C9 -115.8(8) . . . . ?
C12 Ti1 C10 C9 -77.9(6) . . . . ?
Ti1 Ti1 C10 C9 146.6(5) 5_655 . . . ?
N1 Ti1 C10 C11 -137.6(5) . . . . ?
N1 Ti1 C10 C11 -53.9(6) 5_655 . . . ?
Cl1 Ti1 C10 C11 110.2(5) . . . . ?
C9 Ti1 C10 C11 115.8(8) . . . . ?
C13 Ti1 C10 C11 78.3(6) . . . . ?
C12 Ti1 C10 C11 37.8(5) . . . . ?
Ti1 Ti1 C10 C11 -97.6(5) 5_655 . . . ?
C9 C10 C11 C12 -0.3(10) . . . . ?
Ti1 C10 C11 C12 -65.4(6) . . . . ?
C9 C10 C11 Ti1 65.0(6) . . . . ?
N1 Ti1 C11 C12 161.9(5) . . . . ?
N1 Ti1 C11 C12 -113.4(6) 5_655 . . . ?
Cl1 Ti1 C11 C12 0.3(7) . . . . ?
C10 Ti1 C11 C12 114.5(8) . . . . ?
C9 Ti1 C11 C12 77.6(6) . . . . ?
C13 Ti1 C11 C12 36.2(5) . . . . ?
Ti1 Ti1 C11 C12 -153.1(5) 5_655 . . . ?
N1 Ti1 C11 C10 47.4(6) . . . . ?
N1 Ti1 C11 C10 132.1(5) 5_655 . . . ?
Cl1 Ti1 C11 C10 -114.2(5) . . . . ?
C9 Ti1 C11 C10 -37.0(5) . . . . ?
C13 Ti1 C11 C10 -78.3(6) . . . . ?
C12 Ti1 C11 C10 -114.5(8) . . . . ?
Ti1 Ti1 C11 C10 92.3(5) 5_655 . . . ?
C10 C11 C12 C13 0.4(10) . . . . ?
Ti1 C11 C12 C13 -63.3(6) . . . . ?
C10 C11 C12 Ti1 63.7(6) . . . . ?
N1 Ti1 C12 C13 86.4(8) . . . . ?
N1 Ti1 C12 C13 -172.5(6) 5_655 . . . ?
Cl1 Ti1 C12 C13 -62.9(6) . . . . ?
C10 Ti1 C12 C13 78.3(6) . . . . ?
C9 Ti1 C12 C13 37.2(6) . . . . ?
C11 Ti1 C12 C13 116.9(8) . . . . ?
Ti1 Ti1 C12 C13 155.4(5) 5_655 . . . ?
N1 Ti1 C12 C11 -30.5(9) . . . . ?
N1 Ti1 C12 C11 70.6(6) 5_655 . . . ?
Cl1 Ti1 C12 C11 -179.8(5) . . . . ?
C10 Ti1 C12 C11 -38.6(5) . . . . ?
C9 Ti1 C12 C11 -79.7(6) . . . . ?
C13 Ti1 C12 C11 -116.9(8) . . . . ?
Ti1 Ti1 C12 C11 38.5(7) 5_655 . . . ?
C11 C12 C13 C9 -0.4(10) . . . . ?
Ti1 C12 C13 C9 -63.4(6) . . . . ?
C11 C12 C13 Ti1 63.0(6) . . . . ?
C10 C9 C13 C12 0.2(10) . . . . ?
Ti1 C9 C13 C12 64.9(6) . . . . ?
C10 C9 C13 Ti1 -64.8(6) . . . . ?
N1 Ti1 C13 C12 -131.4(6) . . . . ?
N1 Ti1 C13 C12 10.8(8) 5_655 . . . ?
Cl1 Ti1 C13 C12 120.2(6) . . . . ?
C10 Ti1 C13 C12 -79.6(6) . . . . ?
C9 Ti1 C13 C12 -116.8(9) . . . . ?
C11 Ti1 C13 C12 -37.2(6) . . . . ?
Ti1 Ti1 C13 C12 -66.8(11) 5_655 . . . ?
N1 Ti1 C13 C9 -14.6(8) . . . . ?
N1 Ti1 C13 C9 127.6(6) 5_655 . . . ?
Cl1 Ti1 C13 C9 -123.0(6) . . . . ?
C10 Ti1 C13 C9 37.2(5) . . . . ?
C11 Ti1 C13 C9 79.6(6) . . . . ?
C12 Ti1 C13 C9 116.8(9) . . . . ?
Ti1 Ti1 C13 C9 50.0(11) 5_655 . . . ?
C15 C14 C15 C16 0.2(6) 2_655 . . . ?
C14 C15 C16 C17 -0.4(12) . . . . ?
C15 C16 C17 C16 0.2(6) . . . 2_655 ?
